data_2227415
loop_
_publ_author_name
'Asaruddin, Mohd Razip'
'Wahab, Habibah A.'
'Mohamed, Nornisah'
'Rosli, Mohd Mustaqim'
'Fun, Hoong-Kun'

_publ_section_title
;
 2-Amino-4,6-dimethylpyridinium benzoate
;
_journal_coeditor_code FJ2327
_journal_issue 10
_journal_name_full 'Acta Crystallographica Section E'
_journal_page_first o2496
_journal_paper_doi 10.1107/S1600536810034811
_journal_volume 66
_journal_year 2010
_chemical_formula_iupac 'C7 H11 N2 +, C7 H5 O2 -'
_chemical_formula_moiety 'C7 H11 N2 +, C7 H5 O2 -'
_chemical_formula_sum 'C14 H16 N2 O2'
_chemical_formula_weight 244.29
_chemical_name_systematic
;
2-Amino-4,6-dimethylpyridinium benzoate
;
_space_group_IT_number 14
_symmetry_cell_setting monoclinic
_symmetry_space_group_name_Hall '-P 2ybc'
_symmetry_space_group_name_H-M 'P 1 21/c 1'
_atom_sites_solution_hydrogens geom
_atom_sites_solution_primary direct
_atom_sites_solution_secondary difmap
_audit_creation_method SHELXL-97
_cell_angle_alpha 90.00
_cell_angle_beta 109.820(2)
_cell_angle_gamma 90.00
_cell_formula_units_Z 4
_cell_length_a 7.5362(16)
_cell_length_b 22.937(4)
_cell_length_c 8.2124(14)
_cell_measurement_reflns_used 1881
_cell_measurement_temperature 296(2)
_cell_measurement_theta_max 30.07
_cell_measurement_theta_min 2.78
_cell_volume 1335.5(4)
_computing_cell_refinement 'SAINT (Bruker, 2009)'
_computing_data_collection 'APEX2 (Bruker, 2009)'
_computing_data_reduction 'SAINT (Bruker, 2009)'
_computing_molecular_graphics 'SHELXTL (Sheldrick, 2008)'
_computing_publication_material 'SHELXTL (Sheldrick, 2008) and PLATON (Spek, 2009)'
_computing_structure_refinement 'SHELXTL (Sheldrick, 2008)'
_computing_structure_solution 'SHELXTL (Sheldrick, 2008)'
_diffrn_ambient_temperature 296(2)
_diffrn_measured_fraction_theta_full 0.997
_diffrn_measured_fraction_theta_max 0.997
_diffrn_measurement_device_type
;
Bruker SMART APEXII CCD area-detector diffractometer
;
_diffrn_measurement_method '\f and \w scans'
_diffrn_radiation_monochromator graphite
_diffrn_radiation_source 'fine-focus sealed tube'
_diffrn_radiation_type MoK\a
_diffrn_radiation_wavelength 0.71073
_diffrn_reflns_av_R_equivalents 0.0292
_diffrn_reflns_av_sigmaI/netI 0.0257
_diffrn_reflns_limit_h_max 8
_diffrn_reflns_limit_h_min -8
_diffrn_reflns_limit_k_max 26
_diffrn_reflns_limit_k_min -27
_diffrn_reflns_limit_l_max 9
_diffrn_reflns_limit_l_min -9
_diffrn_reflns_number 7639
_diffrn_reflns_theta_full 25.00
_diffrn_reflns_theta_max 25.00
_diffrn_reflns_theta_min 2.78
_diffrn_standards_number 0
_exptl_absorpt_coefficient_mu 0.082
_exptl_absorpt_correction_T_max 0.9955
_exptl_absorpt_correction_T_min 0.9544
_exptl_absorpt_correction_type multi-scan
_exptl_absorpt_process_details '(SADABS;p Bruker, 2009)'
_exptl_crystal_colour colourless
_exptl_crystal_density_diffrn 1.215
_exptl_crystal_density_method 'not measured'
_exptl_crystal_description plate
_exptl_crystal_F_000 520
_exptl_crystal_size_max 0.57
_exptl_crystal_size_mid 0.23
_exptl_crystal_size_min 0.05
_refine_diff_density_max 0.098
_refine_diff_density_min -0.142
_refine_ls_extinction_method none
_refine_ls_goodness_of_fit_ref 1.024
_refine_ls_hydrogen_treatment mixed
_refine_ls_matrix_type full
_refine_ls_number_parameters 199
_refine_ls_number_reflns 2336
_refine_ls_number_restraints 0
_refine_ls_restrained_S_all 1.024
_refine_ls_R_factor_all 0.0727
_refine_ls_R_factor_gt 0.0444
_refine_ls_shift/su_max 0.000
_refine_ls_shift/su_mean 0.000
_refine_ls_structure_factor_coef Fsqd
_refine_ls_weighting_details 'calc w=1/[\s^2^(Fo^2^)+(0.0636P)^2^+0.0715P] where P=(Fo^2^+2Fc^2^)/3'
_refine_ls_weighting_scheme calc
_refine_ls_wR_factor_gt 0.1087
_refine_ls_wR_factor_ref 0.1268
_reflns_number_gt 1527
_reflns_number_total 2336
_reflns_threshold_expression I>2\s(I)
_cod_data_source_file fj2327.cif
_cod_data_source_block I
_cod_original_sg_symbol_H-M 'P 21/c'
_cod_database_code 2227415
_cod_database_fobs_code 2227415

loop_
_symmetry_equiv_pos_as_xyz
'x, y, z'
'-x, y+1/2, -z+1/2'
'-x, -y, -z'
'x, -y-1/2, z-1/2'

loop_
_atom_site_type_symbol
_atom_site_label
_atom_site_fract_x
_atom_site_fract_y
_atom_site_fract_z
_atom_site_U_iso_or_equiv
_atom_site_adp_type
_atom_site_calc_flag
_atom_site_refinement_flags
_atom_site_occupancy
_atom_site_disorder_assembly
_atom_site_disorder_group
O O1 0.5868(2) 0.30973(6) 0.23891(18) 0.0874(5) Uani d . 1 . .
O O2 0.5079(2) 0.40213(6) 0.18422(17) 0.0833(5) Uani d . 1 . .
C C1 0.6431(3) 0.42956(9) 0.5357(3) 0.0703(5) Uani d . 1 . .
H H1A 0.5807 0.4584 0.4578 0.084 Uiso calc R 1 . .
C C2 0.7115(3) 0.44196(11) 0.7090(3) 0.0868(6) Uani d . 1 . .
H H2A 0.6943 0.4789 0.7480 0.104 Uiso calc R 1 . .
C C3 0.8046(3) 0.40029(12) 0.8240(3) 0.0924(7) Uani d . 1 . .
H H3A 0.8500 0.4087 0.9418 0.111 Uiso calc R 1 . .
C C4 0.8316(3) 0.34597(11) 0.7670(3) 0.0872(7) Uani d . 1 . .
H H4A 0.8968 0.3177 0.8460 0.105 Uiso calc R 1 . .
C C5 0.7621(3) 0.33309(9) 0.5921(3) 0.0722(5) Uani d . 1 . .
H H5A 0.7807 0.2962 0.5535 0.087 Uiso calc R 1 . .
C C6 0.6651(2) 0.37496(8) 0.4747(2) 0.0583(5) Uani d . 1 . .
C C7 0.5808(3) 0.36135(8) 0.2857(2) 0.0635(5) Uani d . 1 . .
N N1 0.33910(19) 0.38091(6) -0.15464(18) 0.0574(4) Uani d . 1 . .
H H1N1 0.3994 0.3858 -0.0211 0.069 Uiso d R 1 . .
N N2 0.4633(2) 0.28852(6) -0.1151(2) 0.0734(5) Uani d . 1 . .
H H1N2 0.5218 0.2955 0.0136 0.088 Uiso d R 1 . .
H H2N2 0.4965 0.2603 -0.1752 0.088 Uiso d R 1 . .
C C8 0.2395(2) 0.42572(7) -0.2537(2) 0.0616(5) Uani d . 1 . .
C C9 0.1624(3) 0.41807(9) -0.4262(3) 0.0703(5) Uani d . 1 . .
H H9A 0.0956 0.4485 -0.4947 0.084 Uiso calc R 1 . .
C C10 0.1811(3) 0.36533(9) -0.5041(2) 0.0692(5) Uani d . 1 . .
C C11 0.2816(3) 0.32162(8) -0.4016(2) 0.0660(5) Uani d . 1 . .
H H11A 0.2959 0.2863 -0.4511 0.079 Uiso calc R 1 . .
C C12 0.3632(3) 0.32926(7) -0.2236(2) 0.0582(5) Uani d . 1 . .
C C13 0.2269(4) 0.47999(10) -0.1583(4) 0.0817(7) Uani d . 1 . .
H H13A 0.086(9) 0.490(3) -0.181(9) 0.123 Uiso d P 0.50 A 1
H H13B 0.285(10) 0.475(3) -0.023(9) 0.123 Uiso d P 0.50 B 1
H H13C 0.298(10) 0.513(2) -0.195(8) 0.123 Uiso d P 0.50 C 1
H H13D 0.155(12) 0.506(3) -0.232(7) 0.123 Uiso d P 0.50 D 2
H H13E 0.344(8) 0.494(3) -0.087(10) 0.123 Uiso d P 0.50 E 2
H H13F 0.184(10) 0.470(3) -0.045(10) 0.123 Uiso d P 0.50 F 2
C C14 0.0940(5) 0.3577(2) -0.6963(3) 0.0984(8) Uani d . 1 . .
H H14A 0.143(11) 0.323(5) -0.738(10) 0.148 Uiso d P 0.50 G 1
H H14B 0.117(14) 0.392(3) -0.758(11) 0.148 Uiso d P 0.50 H 1
H H14C -0.041(12) 0.347(3) -0.724(9) 0.148 Uiso d P 0.50 I 1
H H14D 0.071(13) 0.319(5) -0.722(11) 0.148 Uiso d P 0.50 J 2
H H14E 0.179(10) 0.376(5) -0.759(10) 0.148 Uiso d P 0.50 K 2
H H14F -0.037(11) 0.382(3) -0.749(9) 0.148 Uiso d P 0.50 L 2

loop_
_atom_site_aniso_label
_atom_site_aniso_U_11
_atom_site_aniso_U_22
_atom_site_aniso_U_33
_atom_site_aniso_U_12
_atom_site_aniso_U_13
_atom_site_aniso_U_23
O1 0.1331(13) 0.0527(8) 0.0720(9) -0.0037(8) 0.0288(8) 0.0009(7)
O2 0.1135(12) 0.0558(8) 0.0663(9) -0.0009(7) 0.0119(8) 0.0059(7)
C1 0.0710(12) 0.0710(13) 0.0675(13) 0.0012(10) 0.0216(10) -0.0006(10)
C2 0.0918(16) 0.0927(16) 0.0724(15) 0.0031(12) 0.0231(12) -0.0119(13)
C3 0.0939(16) 0.114(2) 0.0648(14) -0.0117(14) 0.0210(12) -0.0052(14)
C4 0.0785(14) 0.0990(18) 0.0745(15) -0.0042(12) 0.0135(11) 0.0235(13)
C5 0.0718(12) 0.0666(12) 0.0748(14) -0.0054(9) 0.0204(10) 0.0104(10)
C6 0.0551(10) 0.0569(11) 0.0638(11) -0.0076(8) 0.0212(8) 0.0039(9)
C7 0.0713(12) 0.0520(11) 0.0673(12) -0.0098(9) 0.0238(9) 0.0053(10)
N1 0.0639(9) 0.0481(8) 0.0611(9) -0.0003(7) 0.0223(7) 0.0034(7)
N2 0.1069(13) 0.0532(9) 0.0645(10) 0.0139(8) 0.0348(9) 0.0070(8)
C8 0.0552(10) 0.0549(11) 0.0730(13) 0.0005(8) 0.0192(9) 0.0079(9)
C9 0.0616(11) 0.0704(13) 0.0755(14) 0.0094(9) 0.0187(10) 0.0136(10)
C10 0.0580(11) 0.0871(14) 0.0641(12) 0.0035(10) 0.0228(9) 0.0068(11)
C11 0.0721(12) 0.0667(12) 0.0664(12) 0.0017(9) 0.0328(10) -0.0042(9)
C12 0.0643(11) 0.0513(10) 0.0650(12) 0.0000(8) 0.0297(9) 0.0049(9)
C13 0.0840(17) 0.0544(13) 0.0937(19) 0.0083(11) 0.0132(14) -0.0013(12)
C14 0.093(2) 0.130(3) 0.0671(15) 0.014(2) 0.0203(14) 0.0021(16)

loop_
_atom_type_symbol
_atom_type_description
_atom_type_scat_dispersion_real
_atom_type_scat_dispersion_imag
_atom_type_scat_source
C C 0.0033 0.0016 'International Tables Vol C Tables 4.2.6.8 and 6.1.1.4'
H H 0.0000 0.0000 'International Tables Vol C Tables 4.2.6.8 and 6.1.1.4'
O O 0.0106 0.0060 'International Tables Vol C Tables 4.2.6.8 and 6.1.1.4'
N N 0.0061 0.0033 'International Tables Vol C Tables 4.2.6.8 and 6.1.1.4'

loop_
_geom_angle_atom_site_label_1
_geom_angle_atom_site_label_2
_geom_angle_atom_site_label_3
_geom_angle_site_symmetry_1
_geom_angle_site_symmetry_3
_geom_angle
_geom_angle_publ_flag
C2 C1 C6 . . 121.1(2) ?
C2 C1 H1A . . 119.4 ?
C6 C1 H1A . . 119.4 ?
C3 C2 C1 . . 120.0(2) ?
C3 C2 H2A . . 120.0 ?
C1 C2 H2A . . 120.0 ?
C2 C3 C4 . . 120.2(2) ?
C2 C3 H3A . . 119.9 ?
C4 C3 H3A . . 119.9 ?
C3 C4 C5 . . 120.1(2) ?
C3 C4 H4A . . 120.0 ?
C5 C4 H4A . . 120.0 ?
C6 C5 C4 . . 120.0(2) ?
C6 C5 H5A . . 120.0 ?
C4 C5 H5A . . 120.0 ?
C1 C6 C5 . . 118.58(18) ?
C1 C6 C7 . . 120.30(16) ?
C5 C6 C7 . . 121.10(17) ?
O2 C7 O1 . . 123.88(17) ?
O2 C7 C6 . . 118.14(16) ?
O1 C7 C6 . . 117.98(16) ?
C12 N1 C8 . . 122.30(16) ?
C12 N1 H1N1 . . 117.7 ?
C8 N1 H1N1 . . 120.0 ?
C12 N2 H1N2 . . 122.4 ?
C12 N2 H2N2 . . 109.7 ?
H1N2 N2 H2N2 . . 125.7 ?
C9 C8 N1 . . 118.79(17) ?
C9 C8 C13 . . 125.41(18) ?
N1 C8 C13 . . 115.79(18) ?
C8 C9 C10 . . 121.30(17) ?
C8 C9 H9A . . 119.4 ?
C10 C9 H9A . . 119.4 ?
C11 C10 C9 . . 118.37(18) ?
C11 C10 C14 . . 121.2(2) ?
C9 C10 C14 . . 120.5(2) ?
C10 C11 C12 . . 120.77(18) ?
C10 C11 H11A . . 119.6 ?
C12 C11 H11A . . 119.6 ?
N2 C12 N1 . . 117.34(16) ?
N2 C12 C11 . . 124.19(17) ?
N1 C12 C11 . . 118.47(16) ?
C8 C13 H13A . . 109(3) ?
C8 C13 H13B . . 112(3) ?
H13A C13 H13B . . 104(4) ?
C8 C13 H13C . . 109(3) ?
H13A C13 H13C . . 113(4) ?
H13B C13 H13C . . 109(4) ?
C8 C13 H13D . . 109(4) ?
H13A C13 H13D . . 52(4) ?
H13B C13 H13D . . 137(5) ?
H13C C13 H13D . . 65(4) ?
C8 C13 H13E . . 113(4) ?
H13A C13 H13E . . 137(4) ?
H13B C13 H13E . . 54(4) ?
H13C C13 H13E . . 57(4) ?
H13D C13 H13E . . 116(5) ?
C8 C13 H13F . . 111(3) ?
H13A C13 H13F . . 68(4) ?
H13C C13 H13F . . 136(4) ?
H13D C13 H13F . . 115(5) ?
H13E C13 H13F . . 92(5) ?
C10 C14 H14A . . 112(5) ?
C10 C14 H14B . . 111(5) ?
H14A C14 H14B . . 108(6) ?
C10 C14 H14C . . 108(4) ?
H14A C14 H14C . . 102(7) ?
H14B C14 H14C . . 115(6) ?
C10 C14 H14D . . 110(6) ?
H14B C14 H14D . . 135(7) ?
H14C C14 H14D . . 67(5) ?
C10 C14 H14E . . 111(4) ?
H14A C14 H14E . . 77(5) ?
H14C C14 H14E . . 138(5) ?
H14D C14 H14E . . 112(7) ?
C10 C14 H14F . . 112(3) ?
H14A C14 H14F . . 132(6) ?
H14B C14 H14F . . 72(5) ?
H14C C14 H14F . . 46(4) ?
H14D C14 H14F . . 109(7) ?
H14E C14 H14F . . 104(6) ?

loop_
_geom_bond_atom_site_label_1
_geom_bond_atom_site_label_2
_geom_bond_site_symmetry_2
_geom_bond_distance
_geom_bond_publ_flag
O1 C7 . 1.250(2) ?
O2 C7 . 1.249(2) ?
C1 C2 . 1.369(3) ?
C1 C6 . 1.380(3) ?
C1 H1A . 0.9300 ?
C2 C3 . 1.360(3) ?
C2 H2A . 0.9300 ?
C3 C4 . 1.370(3) ?
C3 H3A . 0.9300 ?
C4 C5 . 1.384(3) ?
C4 H4A . 0.9300 ?
C5 C6 . 1.381(3) ?
C5 H5A . 0.9300 ?
C6 C7 . 1.497(3) ?
N1 C12 . 1.352(2) ?
N1 C8 . 1.367(2) ?
N1 H1N1 . 1.0414 ?
N2 C12 . 1.335(2) ?
N2 H1N2 . 1.0101 ?
N2 H2N2 . 0.9002 ?
C8 C9 . 1.348(3) ?
C8 C13 . 1.491(3) ?
C9 C10 . 1.398(3) ?
C9 H9A . 0.9300 ?
C10 C11 . 1.362(3) ?
C10 C14 . 1.500(3) ?
C11 C12 . 1.391(3) ?
C11 H11A . 0.9300 ?
C13 H13A . 1.04(6) ?
C13 H13B . 1.06(7) ?
C13 H13C . 1.04(5) ?
C13 H13D . 0.89(6) ?
C13 H13E . 0.93(6) ?
C13 H13F . 1.11(7) ?
C14 H14A . 0.99(9) ?
C14 H14B . 0.98(10) ?
C14 H14C . 1.00(8) ?
C14 H14D . 0.90(10) ?
C14 H14E . 1.03(10) ?
C14 H14F . 1.09(7) ?

loop_
_geom_hbond_atom_site_label_D
_geom_hbond_atom_site_label_H
_geom_hbond_atom_site_label_A
_geom_hbond_site_symmetry_A
_geom_hbond_distance_DH
_geom_hbond_distance_HA
_geom_hbond_distance_DA
_geom_hbond_angle_DHA
_geom_hbond_publ_flag
N1 H1N1 O2 . 1.04 1.65 2.683(2) 172 yes
N2 H1N2 O1 . 1.01 1.78 2.779(2) 171 yes
N2 H2N2 O1 4_565 0.90 1.97 2.853(2) 168 yes

loop_
_geom_torsion_atom_site_label_1
_geom_torsion_atom_site_label_2
_geom_torsion_atom_site_label_3
_geom_torsion_atom_site_label_4
_geom_torsion_site_symmetry_1
_geom_torsion_site_symmetry_2
_geom_torsion_site_symmetry_3
_geom_torsion_site_symmetry_4
_geom_torsion
_geom_torsion_publ_flag
C6 C1 C2 C3 . . . . 0.7(3) ?
C1 C2 C3 C4 . . . . 0.5(4) ?
C2 C3 C4 C5 . . . . -0.8(4) ?
C3 C4 C5 C6 . . . . -0.1(3) ?
C2 C1 C6 C5 . . . . -1.6(3) ?
C2 C1 C6 C7 . . . . 176.91(18) ?
C4 C5 C6 C1 . . . . 1.3(3) ?
C4 C5 C6 C7 . . . . -177.18(18) ?
C1 C6 C7 O2 . . . . 7.2(3) ?
C5 C6 C7 O2 . . . . -174.36(18) ?
C1 C6 C7 O1 . . . . -172.47(18) ?
C5 C6 C7 O1 . . . . 6.0(3) ?
C12 N1 C8 C9 . . . . 0.1(2) ?
C12 N1 C8 C13 . . . . -179.6(2) ?
N1 C8 C9 C10 . . . . 0.7(3) ?
C13 C8 C9 C10 . . . . -179.7(2) ?
C8 C9 C10 C11 . . . . -0.8(3) ?
C8 C9 C10 C14 . . . . 179.9(2) ?
C9 C10 C11 C12 . . . . 0.2(3) ?
C14 C10 C11 C12 . . . . 179.5(2) ?
C8 N1 C12 N2 . . . . 179.88(16) ?
C8 N1 C12 C11 . . . . -0.6(2) ?
C10 C11 C12 N2 . . . . 179.94(18) ?
C10 C11 C12 N1 . . . . 0.5(3) ?
